data_4324910
loop_
_publ_author_name
'Shangfeng Yang'
'Chuanbao Chen'
'Mingzhi Jiao'
'Nadezhda B. Tamm'
'Maria A. Lanskikh'
'Erhard Kemnitz'
'Sergey I. Troyanov'

_publ_contact_author
;
    Prof. S. I. Troyanov
    Chemistry Department
    Moscow State University
    Leninskie Gory
    119991 Moscow
    Russia
;
_publ_contact_author_email stroyano@thermo.chem.msu.ru
_publ_contact_author_fax '+007 095 9391240'
_publ_contact_author_phone '+007 095 9395396'
_publ_section_title
;
 Synthesis, Isolation, and Addition Patterns of Trifluoromethylated D5h
 and Ih Isomers of Sc3N@C80: Sc3N@D5h-C80(CF3)18 and Sc3N@Ih-C80(CF3)14
;
_journal_name_full 'Inorganic Chemistry'
_journal_page_first 3766
_journal_page_last 3771
_journal_paper_doi 10.1021/ic200174u
_journal_volume 50
_journal_year 2011
_chemical_formula_sum 'C97 H7 F42 N Sc3'
_chemical_formula_weight 2118.92
_chemical_name_systematic
; 
 ? 
;
_space_group_IT_number 14
_symmetry_cell_setting monoclinic
_symmetry_space_group_name_Hall '-P 2yn'
_symmetry_space_group_name_H-M 'P 1 21/n 1'
_atom_sites_solution_hydrogens geom
_atom_sites_solution_primary direct
_atom_sites_solution_secondary difmap
_audit_creation_method SHELXL-97
_cell_angle_alpha 90.00
_cell_angle_beta 94.2520(10)
_cell_angle_gamma 90.00
_cell_formula_units_Z 4
_cell_length_a 15.8238(5)
_cell_length_b 19.5410(6)
_cell_length_c 21.2054(6)
_cell_measurement_reflns_used 35000
_cell_measurement_temperature 100(2)
_cell_measurement_theta_max 33
_cell_measurement_theta_min 5
_cell_volume 6538.9(3)
_computing_cell_refinement XDS
_computing_data_collection XDS
_computing_data_reduction XDS
_computing_structure_refinement 'SHELXL-97 (Sheldrick, 1997)'
_computing_structure_solution 'SHELXS-97 (Sheldrick, 1990)'
_diffrn_ambient_temperature 100(2)
_diffrn_measured_fraction_theta_full 0.986
_diffrn_measured_fraction_theta_max 0.842
_diffrn_measurement_device_type MAR225
_diffrn_measurement_method CCD
_diffrn_radiation_monochromator Cu(113)
_diffrn_radiation_source 'BL14.2, PSF, BESSY, Berlin, Germany'
_diffrn_radiation_type synchrotron
_diffrn_radiation_wavelength 0.90500
_diffrn_reflns_av_R_equivalents 0.0557
_diffrn_reflns_av_sigmaI/netI 0.0297
_diffrn_reflns_limit_h_max 19
_diffrn_reflns_limit_h_min -20
_diffrn_reflns_limit_k_max 24
_diffrn_reflns_limit_k_min -25
_diffrn_reflns_limit_l_max 27
_diffrn_reflns_limit_l_min -27
_diffrn_reflns_number 72895
_diffrn_reflns_theta_full 32.60
_diffrn_reflns_theta_max 37.07
_diffrn_reflns_theta_min 2.92
_exptl_absorpt_coefficient_mu 0.983
_exptl_absorpt_correction_type none
_exptl_crystal_colour orange
_exptl_crystal_density_diffrn 2.152
_exptl_crystal_description block
_exptl_crystal_F_000 4148
_exptl_crystal_size_max 0.03
_exptl_crystal_size_mid 0.02
_exptl_crystal_size_min 0.01
_refine_diff_density_max 1.113
_refine_diff_density_min -0.849
_refine_diff_density_rms 0.093
_refine_ls_extinction_method none
_refine_ls_goodness_of_fit_ref 1.058
_refine_ls_hydrogen_treatment constr
_refine_ls_matrix_type full
_refine_ls_number_parameters 1476
_refine_ls_number_reflns 13635
_refine_ls_number_restraints 25
_refine_ls_restrained_S_all 1.072
_refine_ls_R_factor_all 0.0623
_refine_ls_R_factor_gt 0.0577
_refine_ls_shift/su_max 0.028
_refine_ls_shift/su_mean 0.002
_refine_ls_structure_factor_coef Fsqd
_refine_ls_weighting_details 'calc w=1/[\s^2^(Fo^2^)+(0.0600P)^2^+18.0000P] where P=(Fo^2^+2Fc^2^)/3'
_refine_ls_weighting_scheme calc
_refine_ls_wR_factor_gt 0.1407
_refine_ls_wR_factor_ref 0.1434
_reflns_number_gt 12324
_reflns_number_total 13635
_reflns_threshold_expression >2sigma(I)
_cod_data_source_file ic200174u_si_002_1.cif
_cod_data_source_block 14-Ihex
_cod_database_code 4324910

loop_
_symmetry_equiv_pos_as_xyz
'x, y, z'
'-x+1/2, y+1/2, -z+1/2'
'-x, -y, -z'
'x-1/2, -y-1/2, z-1/2'

loop_
_atom_site_label
_atom_site_type_symbol
_atom_site_fract_x
_atom_site_fract_y
_atom_site_fract_z
_atom_site_U_iso_or_equiv
_atom_site_adp_type
_atom_site_occupancy
_atom_site_symmetry_multiplicity
_atom_site_calc_flag
_atom_site_refinement_flags
Sc1 Sc 0.48887(3) 0.76264(3) 0.25909(2) 0.01774(12) Uani 1 1 d .
Sc2 Sc 0.64283(3) 0.72296(3) 0.40024(3) 0.01740(12) Uani 1 1 d .
Sc3 Sc 0.44710(3) 0.73419(3) 0.41654(2) 0.01558(12) Uani 1 1 d .
N N 0.52970(14) 0.73937(11) 0.35028(11) 0.0153(4) Uani 1 1 d .
F1 F 0.32113(16) 0.98321(14) 0.19908(15) 0.0674(9) Uani 1 1 d .
F2 F 0.21476(14) 0.93081(13) 0.22607(14) 0.0574(7) Uani 1 1 d .
F3 F 0.2582(10) 0.9903(7) 0.2948(3) 0.040(4) Uani 0.49(3) 1 d P
F3A F 0.2944(8) 1.0123(4) 0.2799(5) 0.030(2) Uani 0.51(3) 1 d P
F4 F 0.2111(2) 0.95653(19) 0.36792(18) 0.0347(11) Uani 0.536(5) 1 d P
F4A F 0.1894(3) 0.8700(2) 0.4535(2) 0.0422(16) Uani 0.464(5) 1 d P
F5 F 0.2434(2) 0.9214(2) 0.46203(17) 0.0332(11) Uani 0.536(5) 1 d P
F5A F 0.1611(3) 0.9036(3) 0.3589(2) 0.0394(15) Uani 0.464(5) 1 d P
F6 F 0.1538(2) 0.8655(2) 0.4015(2) 0.0362(12) Uani 0.536(5) 1 d P
F6A F 0.2449(3) 0.9620(2) 0.4217(2) 0.0316(12) Uani 0.464(5) 1 d P
F7 F 0.4861(6) 1.0077(2) 0.1658(2) 0.047(2) Uani 0.557(16) 1 d P
F7A F 0.5936(7) 1.0497(4) 0.2570(7) 0.073(4) Uani 0.443(16) 1 d P
F8 F 0.4836(9) 1.0559(5) 0.2542(5) 0.051(3) Uani 0.557(16) 1 d P
F8A F 0.5511(9) 1.0068(3) 0.1690(3) 0.064(5) Uani 0.443(16) 1 d P
F9 F 0.6015(3) 1.0330(2) 0.2158(4) 0.042(2) Uani 0.557(16) 1 d P
F9A F 0.4637(9) 1.0440(8) 0.2313(9) 0.066(5) Uani 0.443(16) 1 d P
F10 F 0.13561(12) 0.69272(12) 0.25769(10) 0.0384(5) Uani 1 1 d .
F11 F 0.12965(12) 0.66176(11) 0.35451(10) 0.0367(5) Uani 1 1 d .
F12 F 0.11740(13) 0.76792(12) 0.32916(15) 0.0530(7) Uani 1 1 d .
F13 F 0.7033(9) 1.0258(4) 0.4460(3) 0.078(3) Uani 0.619(16) 1 d P
F13A F 0.6466(10) 1.0495(5) 0.3370(4) 0.072(4) Uani 0.381(16) 1 d P
F14 F 0.6289(4) 1.0583(3) 0.3649(7) 0.090(4) Uani 0.619(16) 1 d PU
F14A F 0.7637(6) 1.0113(6) 0.3881(12) 0.080(5) Uani 0.381(16) 1 d PU
F15 F 0.7494(4) 1.0198(3) 0.3528(3) 0.0374(13) Uani 0.619(16) 1 d P
F15A F 0.6583(6) 1.0401(4) 0.4351(5) 0.040(2) Uani 0.381(16) 1 d P
F16 F 0.55618(14) 0.93303(10) 0.58584(9) 0.0344(5) Uani 1 1 d .
F17 F 0.68325(14) 0.89549(14) 0.59823(12) 0.0543(7) Uani 1 1 d .
F18 F 0.58224(19) 0.83972(11) 0.63563(10) 0.0515(7) Uani 1 1 d .
F19 F 0.85372(17) 0.92979(16) 0.43925(13) 0.0638(8) Uani 1 1 d .
F20 F 0.81726(14) 0.90666(13) 0.53129(11) 0.0447(5) Uani 1 1 d .
F21 F 0.88849(15) 0.83419(14) 0.4822(2) 0.0853(12) Uani 1 1 d U
F22A F 0.7318(3) 0.69528(17) 0.08585(18) 0.0323(11) Uani 0.613(7) 1 d P
F22B F 0.7835(4) 0.6938(2) 0.1146(3) 0.0245(16) Uani 0.387(7) 1 d P
F23 F 0.79493(14) 0.78787(14) 0.13216(11) 0.0499(6) Uani 1 1 d .
F24 F 0.68459(19) 0.7857(2) 0.07310(13) 0.0933(13) Uani 1 1 d U
F25 F 0.4944(2) 0.58622(16) 0.06760(14) 0.0257(10) Uani 0.584(7) 1 d P
F25A F 0.5207(5) 0.6554(4) 0.0498(3) 0.0449(19) Uani 0.416(7) 1 d P
F26 F 0.5625(3) 0.6759(2) 0.04167(17) 0.0270(9) Uani 0.584(7) 1 d P
F26A F 0.5523(4) 0.5559(3) 0.0890(2) 0.0425(19) Uani 0.416(7) 1 d P
F27 F 0.6297(2) 0.5861(2) 0.07786(15) 0.0247(9) Uani 0.584(7) 1 d P
F27A F 0.6502(4) 0.6272(4) 0.0699(2) 0.0359(15) Uani 0.416(7) 1 d P
F28 F 0.5849(5) 0.6052(5) 0.6340(5) 0.0309(15) Uani 0.680(18) 1 d PD
F28A F 0.5046(9) 0.7028(8) 0.6522(4) 0.053(6) Uani 0.320(18) 1 d P
F29 F 0.4698(3) 0.6599(5) 0.6400(2) 0.050(2) Uani 0.680(18) 1 d P
F29A F 0.6376(9) 0.6956(6) 0.6474(5) 0.040(3) Uani 0.320(18) 1 d P
F30 F 0.5898(7) 0.7103(3) 0.6564(2) 0.061(3) Uani 0.680(18) 1 d P
F30A F 0.5565(7) 0.6066(11) 0.6321(10) 0.032(3) Uani 0.320(18) 1 d PD
F31 F 0.92373(11) 0.68845(9) 0.31362(10) 0.0307(4) Uani 1 1 d .
F32 F 0.89467(13) 0.73116(13) 0.22162(11) 0.0456(6) Uani 1 1 d .
F33 F 0.92539(12) 0.79732(10) 0.30167(15) 0.0523(7) Uani 1 1 d .
F34 F 0.5346(5) 0.4818(2) 0.14653(19) 0.0649(19) Uani 0.613(7) 1 d P
F34A F 0.6090(5) 0.4562(4) 0.1855(4) 0.044(2) Uani 0.387(7) 1 d P
F35 F 0.4662(3) 0.4341(2) 0.2172(2) 0.0474(15) Uani 0.613(7) 1 d P
F35A F 0.5331(7) 0.4147(3) 0.2529(3) 0.059(3) Uani 0.387(7) 1 d P
F36 F 0.5992(4) 0.4312(3) 0.2227(4) 0.084(3) Uani 0.613(7) 1 d P
F36A F 0.4777(5) 0.4602(4) 0.1689(4) 0.060(4) Uani 0.387(7) 1 d P
F37 F 0.71988(12) 0.48242(9) 0.51591(9) 0.0303(4) Uani 1 1 d .
F38 F 0.81288(12) 0.56256(11) 0.52206(11) 0.0398(5) Uani 1 1 d .
F39 F 0.71431(14) 0.55973(11) 0.58655(9) 0.0364(5) Uani 1 1 d .
F40 F 0.67366(14) 0.42554(9) 0.40828(10) 0.0346(5) Uani 1 1 d .
F41 F 0.78817(13) 0.47424(10) 0.38448(13) 0.0437(6) Uani 1 1 d .
F42 F 0.70080(18) 0.43560(10) 0.31188(10) 0.0465(6) Uani 1 1 d .
C1 C 0.34691(18) 0.89592(14) 0.27584(13) 0.0184(5) Uani 1 1 d .
C2 C 0.29743(17) 0.84065(15) 0.31086(13) 0.0177(5) Uani 1 1 d .
C3 C 0.29970(17) 0.85711(14) 0.38173(13) 0.0173(5) Uani 1 1 d .
C4 C 0.38262(17) 0.89854(13) 0.38788(13) 0.0151(5) Uani 1 1 d .
C5 C 0.40855(17) 0.92010(13) 0.32982(13) 0.0170(5) Uani 1 1 d .
C6 C 0.49286(18) 0.94044(13) 0.32286(13) 0.0174(5) Uani 1 1 d .
C7 C 0.52826(19) 0.93926(14) 0.25802(14) 0.0196(6) Uani 1 1 d .
C8 C 0.47987(19) 0.88687(14) 0.21545(13) 0.0197(6) Uani 1 1 d .
C9 C 0.39794(19) 0.86484(15) 0.22428(13) 0.0197(6) Uani 1 1 d .
C10 C 0.37158(19) 0.80217(15) 0.19434(13) 0.0202(6) Uani 1 1 d .
C11 C 0.31967(18) 0.75754(15) 0.22773(13) 0.0199(6) Uani 1 1 d .
C12 C 0.28539(17) 0.77689(15) 0.28690(13) 0.0189(5) Uani 1 1 d .
C13 C 0.25446(17) 0.71822(15) 0.32746(14) 0.0197(6) Uani 1 1 d .
C14 C 0.28363(17) 0.72900(14) 0.39696(14) 0.0183(5) Uani 1 1 d .
C15 C 0.30789(17) 0.79174(14) 0.42253(13) 0.0171(5) Uani 1 1 d .
C16 C 0.36126(17) 0.79161(14) 0.48083(12) 0.0164(5) Uani 1 1 d .
C17 C 0.42916(17) 0.83970(14) 0.48707(12) 0.0159(5) Uani 1 1 d .
C18 C 0.44090(17) 0.89321(13) 0.44074(13) 0.0155(5) Uani 1 1 d .
C19 C 0.52392(17) 0.91523(13) 0.43398(13) 0.0161(5) Uani 1 1 d .
C20 C 0.54861(18) 0.93988(13) 0.37651(14) 0.0176(5) Uani 1 1 d .
C21 C 0.64542(18) 0.93762(14) 0.37774(15) 0.0204(6) Uani 1 1 d .
C22 C 0.67000(18) 0.90335(14) 0.31779(15) 0.0209(6) Uani 1 1 d .
C23 C 0.61634(18) 0.90613(13) 0.26326(14) 0.0203(6) Uani 1 1 d .
C24 C 0.62117(19) 0.85650(14) 0.21548(14) 0.0200(6) Uani 1 1 d .
C25 C 0.5382(2) 0.84680(14) 0.18258(14) 0.0216(6) Uani 1 1 d .
C26 C 0.5163(2) 0.78148(15) 0.15495(13) 0.0214(6) Uani 1 1 d .
C27 C 0.4285(2) 0.76127(15) 0.15839(13) 0.0210(6) Uani 1 1 d .
C28 C 0.41310(19) 0.69090(15) 0.17475(13) 0.0212(6) Uani 1 1 d .
C29 C 0.34481(18) 0.68925(15) 0.21512(14) 0.0211(6) Uani 1 1 d .
C30 C 0.33510(18) 0.63415(15) 0.25810(14) 0.0203(6) Uani 1 1 d .
C31 C 0.29649(17) 0.64912(14) 0.31464(14) 0.0195(5) Uani 1 1 d .
C32 C 0.32519(17) 0.61880(14) 0.37098(14) 0.0180(5) Uani 1 1 d .
C33 C 0.31598(17) 0.66535(14) 0.42397(13) 0.0182(5) Uani 1 1 d .
C34 C 0.37131(18) 0.66286(14) 0.47955(13) 0.0179(5) Uani 1 1 d .
C35 C 0.39218(18) 0.72775(14) 0.51085(13) 0.0179(5) Uani 1 1 d .
C36 C 0.47901(19) 0.73925(14) 0.53275(13) 0.0193(6) Uani 1 1 d .
C37 C 0.49971(18) 0.80762(14) 0.51881(13) 0.0183(5) Uani 1 1 d .
C38 C 0.58872(18) 0.83781(14) 0.52419(13) 0.0194(6) Uani 1 1 d .
C39 C 0.59826(18) 0.88601(13) 0.46925(13) 0.0182(5) Uani 1 1 d .
C40 C 0.66816(18) 0.89314(14) 0.43713(14) 0.0205(6) Uani 1 1 d .
C41 C 0.74652(18) 0.84622(15) 0.44571(15) 0.0227(6) Uani 1 1 d .
C42 C 0.76061(18) 0.81805(14) 0.38070(15) 0.0217(6) Uani 1 1 d .
C43 C 0.73104(18) 0.85122(14) 0.32199(15) 0.0217(6) Uani 1 1 d .
C44 C 0.74170(18) 0.80588(14) 0.27140(15) 0.0210(6) Uani 1 1 d .
C45 C 0.68426(18) 0.80597(14) 0.21903(14) 0.0209(6) Uani 1 1 d .
C46 C 0.6727(2) 0.74339(14) 0.17641(14) 0.0220(6) Uani 1 1 d .
C47 C 0.5789(2) 0.73040(14) 0.15913(13) 0.0211(6) Uani 1 1 d .
C48 C 0.56196(19) 0.65317(14) 0.15441(13) 0.0205(6) Uani 1 1 d .
C49 C 0.47608(19) 0.63796(14) 0.17866(13) 0.0197(6) Uani 1 1 d .
C50 C 0.46540(18) 0.58354(14) 0.21840(13) 0.0191(5) Uani 1 1 d .
C51 C 0.39697(18) 0.58230(14) 0.25921(14) 0.0191(5) Uani 1 1 d .
C52 C 0.42487(18) 0.54886(13) 0.31632(14) 0.0191(5) Uani 1 1 d .
C53 C 0.39204(17) 0.56853(13) 0.37372(14) 0.0181(5) Uani 1 1 d .
C54 C 0.44717(18) 0.56673(13) 0.42849(13) 0.0180(5) Uani 1 1 d .
C55 C 0.43969(18) 0.61441(14) 0.47938(13) 0.0187(5) Uani 1 1 d .
C56 C 0.52274(19) 0.62295(14) 0.50893(13) 0.0195(6) Uani 1 1 d .
C57 C 0.54645(19) 0.68466(14) 0.54979(13) 0.0205(6) Uani 1 1 d .
C58 C 0.62884(19) 0.70989(15) 0.52553(13) 0.0210(6) Uani 1 1 d .
C59 C 0.64884(18) 0.77913(15) 0.51558(14) 0.0209(6) Uani 1 1 d .
C60 C 0.72292(18) 0.78302(15) 0.48304(15) 0.0226(6) Uani 1 1 d .
C61 C 0.75187(18) 0.71367(15) 0.47253(15) 0.0220(6) Uani 1 1 d .
C62 C 0.78477(17) 0.69610(15) 0.41189(15) 0.0222(6) Uani 1 1 d .
C63 C 0.78702(18) 0.75180(15) 0.36820(16) 0.0223(6) Uani 1 1 d .
C64 C 0.79081(18) 0.74308(14) 0.29632(15) 0.0218(6) Uani 1 1 d .
C65 C 0.74501(17) 0.67909(14) 0.27180(14) 0.0190(6) Uani 1 1 d .
C66 C 0.69362(18) 0.67869(14) 0.21566(14) 0.0194(6) Uani 1 1 d .
C67 C 0.63183(18) 0.62805(14) 0.20344(13) 0.0188(5) Uani 1 1 d .
C68 C 0.62100(17) 0.57506(13) 0.24689(13) 0.0174(5) Uani 1 1 d .
C69 C 0.53690(18) 0.53705(14) 0.24618(13) 0.0187(5) Uani 1 1 d .
C70 C 0.51130(18) 0.52838(13) 0.31457(13) 0.0172(5) Uani 1 1 d .
C71 C 0.56553(18) 0.52995(13) 0.36815(14) 0.0181(5) Uani 1 1 d .
C72 C 0.53351(18) 0.54805(13) 0.42726(13) 0.0180(5) Uani 1 1 d .
C73 C 0.57997(18) 0.58170(14) 0.47911(13) 0.0192(5) Uani 1 1 d .
C74 C 0.67613(18) 0.59415(14) 0.48094(13) 0.0196(6) Uani 1 1 d .
C75 C 0.69071(18) 0.66949(15) 0.49823(14) 0.0215(6) Uani 1 1 d .
C76 C 0.70000(18) 0.58807(14) 0.41246(14) 0.0189(5) Uani 1 1 d .
C77 C 0.75186(17) 0.63326(14) 0.38396(14) 0.0198(6) Uani 1 1 d .
C78 C 0.73485(17) 0.62619(14) 0.31471(14) 0.0184(5) Uani 1 1 d .
C79 C 0.67586(17) 0.57413(13) 0.30147(13) 0.0170(5) Uani 1 1 d .
C80 C 0.66011(18) 0.53737(13) 0.36309(14) 0.0184(5) Uani 1 1 d .
C81 C 0.2890(2) 0.95370(16) 0.24706(15) 0.0263(6) Uani 1 1 d .
C82 C 0.22373(18) 0.89974(15) 0.40355(14) 0.0216(6) Uani 1 1 d .
C83 C 0.5288(2) 1.01085(15) 0.22582(16) 0.0282(7) Uani 1 1 d .
C84 C 0.15727(19) 0.71031(17) 0.31697(16) 0.0279(7) Uani 1 1 d .
C85 C 0.6820(2) 1.01128(16) 0.38581(19) 0.0332(8) Uani 1 1 d .
C86 C 0.6035(2) 0.87648(16) 0.58718(15) 0.0256(6) Uani 1 1 d .
C87 C 0.8277(2) 0.88023(17) 0.47536(18) 0.0320(7) Uani 1 1 d .
C88 C 0.7262(2) 0.75248(17) 0.11849(17) 0.0334(8) Uani 1 1 d .
C89 C 0.5659(2) 0.62371(16) 0.08656(15) 0.0268(7) Uani 1 1 d .
C90 C 0.5522(2) 0.66745(17) 0.62111(15) 0.0323(7) Uani 1 1 d .
C91 C 0.8850(2) 0.74056(16) 0.28246(18) 0.0292(7) Uani 1 1 d .
C92 C 0.5359(2) 0.46819(15) 0.20989(16) 0.0270(7) Uani 1 1 d .
C93 C 0.7312(2) 0.54912(16) 0.52677(15) 0.0248(6) Uani 1 1 d .
C94 C 0.7065(2) 0.46738(15) 0.36702(14) 0.0229(6) Uani 1 1 d .
C95 C 1.0071(3) 0.5363(3) 0.5101(3) 0.0646(14) Uani 1 1 d .
H95A H 0.9710 0.5454 0.5454 0.078 Uiso 1 1 calc R
H95B H 1.0668 0.5406 0.5273 0.078 Uiso 1 1 calc R
C96 C 0.9906(4) 0.5910(3) 0.4624(3) 0.0681(14) Uani 1 1 d .
H96A H 0.9327 0.5848 0.4422 0.082 Uiso 1 1 calc R
H96B H 1.0307 0.5853 0.4291 0.082 Uiso 1 1 calc R
C97 C 0.9987(4) 0.6631(3) 0.4879(2) 0.0656(14) Uani 1 1 d .
H97A H 0.9585 0.6698 0.5204 0.098 Uiso 1 1 calc R
H97B H 0.9862 0.6958 0.4534 0.098 Uiso 1 1 calc R
H97C H 1.0565 0.6706 0.5064 0.098 Uiso 1 1 calc R

loop_
_atom_site_aniso_label
_atom_site_aniso_U_11
_atom_site_aniso_U_22
_atom_site_aniso_U_33
_atom_site_aniso_U_23
_atom_site_aniso_U_13
_atom_site_aniso_U_12
Sc1 0.0231(3) 0.0152(2) 0.0156(2) 0.00094(19) 0.0058(2) 0.0038(2)
Sc2 0.0139(2) 0.0158(2) 0.0228(3) -0.0002(2) 0.00326(19) 0.00216(19)
Sc3 0.0154(2) 0.0157(2) 0.0166(2) 0.00097(18) 0.00749(19) 0.00182(19)
N 0.0146(10) 0.0160(11) 0.0160(10) 0.0016(8) 0.0060(8) 0.0013(8)
F1 0.0444(14) 0.0603(16) 0.100(2) 0.0601(16) 0.0218(14) 0.0249(12)
F2 0.0282(11) 0.0520(14) 0.088(2) 0.0340(14) -0.0207(12) -0.0004(10)
F3 0.054(6) 0.041(5) 0.025(3) -0.003(3) 0.002(3) 0.035(5)
F3A 0.040(4) 0.018(3) 0.032(3) -0.003(2) -0.002(3) 0.014(3)
F4 0.038(2) 0.028(2) 0.040(2) 0.0077(16) 0.0141(17) 0.0213(17)
F4A 0.043(3) 0.038(3) 0.051(3) 0.018(2) 0.036(3) 0.022(2)
F5 0.0295(19) 0.047(3) 0.0233(18) -0.0156(17) 0.0032(14) 0.0171(17)
F5A 0.026(2) 0.054(3) 0.037(3) -0.014(2) -0.0078(18) 0.022(2)
F6 0.0157(16) 0.033(2) 0.062(3) -0.010(2) 0.0145(17) 0.0020(14)
F6A 0.031(2) 0.020(2) 0.044(3) -0.0106(19) 0.0082(19) 0.0098(16)
F7 0.087(6) 0.024(2) 0.030(2) 0.0132(16) 0.003(3) 0.000(2)
F7A 0.083(6) 0.028(3) 0.098(9) 0.033(4) -0.048(6) -0.033(4)
F8 0.085(8) 0.015(2) 0.060(5) 0.014(3) 0.049(5) 0.021(4)
F8A 0.127(13) 0.028(3) 0.045(4) 0.019(3) 0.056(6) 0.021(4)
F9 0.034(2) 0.022(2) 0.071(6) 0.024(3) 0.019(3) -0.0017(17)
F9A 0.041(5) 0.045(8) 0.117(13) 0.056(7) 0.039(7) 0.033(5)
F10 0.0269(10) 0.0489(13) 0.0374(11) 0.0029(9) -0.0098(8) -0.0105(9)
F11 0.0187(9) 0.0487(12) 0.0438(11) 0.0030(10) 0.0097(8) -0.0112(8)
F12 0.0166(9) 0.0367(12) 0.107(2) -0.0147(13) 0.0115(11) 0.0066(9)
F13 0.145(9) 0.051(4) 0.041(3) -0.019(3) 0.023(4) -0.067(5)
F13A 0.174(13) 0.012(4) 0.033(4) 0.000(2) 0.028(5) -0.026(5)
F14 0.036(3) 0.014(2) 0.215(10) 0.012(4) -0.015(4) -0.0015(17)
F14A 0.026(4) 0.040(5) 0.178(13) -0.048(7) 0.030(6) -0.017(3)
F15 0.044(3) 0.0283(19) 0.042(3) -0.0046(18) 0.016(2) -0.0246(18)
F15A 0.057(5) 0.015(3) 0.047(4) -0.015(2) -0.012(4) -0.003(3)
F16 0.0517(12) 0.0213(9) 0.0298(10) -0.0081(8) -0.0004(9) 0.0139(9)
F17 0.0330(11) 0.0736(17) 0.0543(14) -0.0405(13) -0.0108(10) 0.0010(11)
F18 0.104(2) 0.0290(11) 0.0204(10) 0.0012(8) -0.0062(11) -0.0054(12)
F19 0.0567(16) 0.081(2) 0.0540(15) -0.0062(14) 0.0083(12) -0.0511(15)
F20 0.0357(11) 0.0550(14) 0.0419(12) -0.0133(11) -0.0064(9) -0.0141(10)
F21 0.0275(12) 0.0488(15) 0.173(3) -0.0499(19) -0.0387(16) 0.0150(11)
F22A 0.040(3) 0.0288(17) 0.0312(19) -0.0059(13) 0.0242(19) -0.0027(15)
F22B 0.029(3) 0.016(2) 0.031(3) 0.0043(18) 0.019(3) 0.0105(19)
F23 0.0364(12) 0.0737(17) 0.0432(13) 0.0051(12) 0.0265(10) -0.0148(12)
F24 0.0538(16) 0.192(4) 0.0353(14) 0.0535(19) 0.0136(12) -0.020(2)
F25 0.0275(18) 0.0278(18) 0.0220(16) -0.0088(12) 0.0040(12) 0.0007(13)
F25A 0.059(5) 0.056(4) 0.018(3) 0.000(3) -0.004(3) 0.028(4)
F26 0.041(2) 0.0249(18) 0.0165(16) 0.0051(13) 0.0088(15) 0.0066(16)
F26A 0.068(4) 0.030(3) 0.031(3) -0.012(2) 0.017(3) -0.002(3)
F27 0.0251(17) 0.030(2) 0.0192(15) -0.0045(14) 0.0062(12) 0.0146(16)
F27A 0.041(3) 0.043(4) 0.026(2) -0.002(2) 0.020(2) 0.011(3)
F28 0.036(3) 0.031(3) 0.025(2) 0.0109(17) 0.001(3) 0.019(3)
F28A 0.064(9) 0.071(10) 0.024(4) 0.010(4) 0.016(4) 0.044(9)
F29 0.040(2) 0.082(5) 0.032(2) 0.026(2) 0.0194(16) 0.024(3)
F29A 0.054(6) 0.045(5) 0.020(4) 0.007(3) -0.005(4) -0.013(4)
F30 0.121(8) 0.037(2) 0.0210(19) 0.0024(16) -0.015(3) -0.030(4)
F30A 0.039(6) 0.025(6) 0.031(4) 0.015(4) -0.014(7) -0.013(7)
F31 0.0193(8) 0.0227(9) 0.0508(12) 0.0022(8) 0.0079(8) 0.0056(7)
F32 0.0290(10) 0.0588(15) 0.0524(14) 0.0163(11) 0.0269(10) 0.0093(10)
F33 0.0179(9) 0.0195(10) 0.122(2) -0.0018(12) 0.0208(12) -0.0056(8)
F34 0.137(6) 0.030(2) 0.032(2) -0.0129(16) 0.034(3) -0.007(3)
F34A 0.055(4) 0.022(3) 0.058(4) -0.020(3) 0.035(4) 0.000(3)
F35 0.047(2) 0.038(2) 0.061(3) -0.031(2) 0.028(2) -0.0260(19)
F35A 0.118(9) 0.017(3) 0.046(4) -0.010(2) 0.045(5) -0.014(3)
F36 0.053(3) 0.031(3) 0.160(8) -0.054(4) -0.048(5) 0.028(3)
F36A 0.055(5) 0.039(4) 0.081(7) -0.045(5) -0.035(5) 0.018(4)
F37 0.0344(10) 0.0192(9) 0.0381(10) 0.0107(8) 0.0081(8) 0.0081(8)
F38 0.0217(9) 0.0386(11) 0.0590(14) 0.0220(10) 0.0031(9) 0.0051(8)
F39 0.0439(12) 0.0426(12) 0.0223(9) 0.0035(8) -0.0001(8) 0.0128(9)
F40 0.0495(12) 0.0177(9) 0.0396(11) 0.0132(8) 0.0237(9) 0.0114(8)
F41 0.0269(10) 0.0248(10) 0.0802(17) 0.0098(10) 0.0089(10) 0.0131(8)
F42 0.0903(18) 0.0226(10) 0.0276(10) -0.0032(8) 0.0113(11) 0.0266(11)
C1 0.0207(13) 0.0170(13) 0.0177(13) 0.0007(10) 0.0032(10) 0.0076(11)
C2 0.0128(12) 0.0208(13) 0.0195(13) 0.0000(10) 0.0017(10) 0.0056(10)
C3 0.0161(12) 0.0169(13) 0.0195(13) -0.0026(10) 0.0046(10) 0.0040(10)
C4 0.0170(12) 0.0107(11) 0.0183(12) -0.0016(9) 0.0058(10) 0.0049(10)
C5 0.0194(13) 0.0104(11) 0.0218(13) 0.0004(10) 0.0058(10) 0.0067(10)
C6 0.0230(13) 0.0068(11) 0.0231(13) 0.0013(10) 0.0073(11) 0.0035(10)
C7 0.0266(14) 0.0103(12) 0.0236(14) 0.0047(10) 0.0119(11) 0.0029(11)
C8 0.0283(15) 0.0153(12) 0.0164(12) 0.0051(10) 0.0080(11) 0.0054(11)
C9 0.0256(14) 0.0181(13) 0.0159(12) 0.0012(10) 0.0041(11) 0.0054(11)
C10 0.0252(14) 0.0202(14) 0.0152(12) 0.0008(10) 0.0014(10) 0.0082(11)
C11 0.0180(13) 0.0225(14) 0.0190(13) -0.0035(11) 0.0002(10) 0.0022(11)
C12 0.0147(12) 0.0212(13) 0.0209(13) -0.0029(11) 0.0012(10) 0.0032(10)
C13 0.0131(12) 0.0204(14) 0.0264(14) -0.0035(11) 0.0062(10) -0.0002(10)
C14 0.0150(12) 0.0166(13) 0.0247(14) -0.0005(10) 0.0095(10) 0.0002(10)
C15 0.0158(12) 0.0173(13) 0.0194(13) -0.0016(10) 0.0095(10) 0.0018(10)
C16 0.0182(12) 0.0166(12) 0.0159(12) -0.0001(10) 0.0104(10) 0.0036(10)
C17 0.0199(13) 0.0143(12) 0.0142(12) -0.0005(10) 0.0060(10) 0.0056(10)
C18 0.0198(13) 0.0091(11) 0.0184(12) -0.0032(9) 0.0065(10) 0.0045(10)
C19 0.0191(13) 0.0086(11) 0.0211(13) -0.0030(10) 0.0049(10) 0.0027(10)
C20 0.0215(13) 0.0061(11) 0.0261(14) -0.0011(10) 0.0079(11) 0.0008(10)
C21 0.0196(13) 0.0103(12) 0.0323(15) -0.0018(11) 0.0075(11) -0.0019(10)
C22 0.0209(13) 0.0097(12) 0.0340(16) 0.0003(11) 0.0141(12) -0.0033(10)
C23 0.0242(14) 0.0088(12) 0.0299(15) 0.0055(11) 0.0155(12) 0.0000(10)
C24 0.0277(14) 0.0109(12) 0.0235(14) 0.0061(10) 0.0165(11) 0.0014(11)
C25 0.0310(15) 0.0150(13) 0.0203(13) 0.0049(10) 0.0113(11) 0.0049(11)
C26 0.0325(16) 0.0182(13) 0.0144(12) 0.0019(10) 0.0082(11) 0.0042(12)
C27 0.0304(15) 0.0213(14) 0.0118(12) -0.0014(10) 0.0043(11) 0.0050(12)
C28 0.0256(14) 0.0210(14) 0.0176(13) -0.0021(11) 0.0044(11) 0.0032(12)
C29 0.0187(13) 0.0238(14) 0.0208(13) -0.0071(11) 0.0009(11) 0.0008(11)
C30 0.0179(13) 0.0194(13) 0.0241(14) -0.0077(11) 0.0043(11) -0.0033(11)
C31 0.0137(12) 0.0184(13) 0.0269(14) -0.0043(11) 0.0053(10) -0.0040(10)
C32 0.0148(12) 0.0143(12) 0.0261(14) -0.0025(11) 0.0096(10) -0.0061(10)
C33 0.0153(12) 0.0165(13) 0.0245(14) -0.0003(11) 0.0122(10) -0.0021(10)
C34 0.0215(13) 0.0150(12) 0.0189(13) 0.0025(10) 0.0142(10) 0.0003(10)
C35 0.0223(13) 0.0168(13) 0.0159(12) -0.0002(10) 0.0111(10) 0.0019(11)
C36 0.0244(14) 0.0165(13) 0.0177(13) 0.0018(10) 0.0072(11) 0.0074(11)
C37 0.0230(13) 0.0160(13) 0.0164(12) -0.0019(10) 0.0055(10) 0.0056(11)
C38 0.0206(13) 0.0151(12) 0.0219(13) -0.0039(11) -0.0019(11) 0.0042(11)
C39 0.0199(13) 0.0102(12) 0.0244(14) -0.0059(10) 0.0004(11) 0.0014(10)
C40 0.0180(13) 0.0131(12) 0.0302(15) -0.0050(11) 0.0010(11) -0.0015(10)
C41 0.0164(13) 0.0152(13) 0.0361(16) -0.0059(12) -0.0002(11) -0.0007(11)
C42 0.0146(12) 0.0155(13) 0.0356(16) -0.0032(12) 0.0050(11) -0.0030(10)
C43 0.0155(13) 0.0128(12) 0.0383(16) 0.0014(11) 0.0116(11) -0.0043(10)
C44 0.0178(13) 0.0113(12) 0.0360(16) 0.0018(11) 0.0163(12) -0.0016(10)
C45 0.0234(14) 0.0120(12) 0.0300(15) 0.0040(11) 0.0191(12) -0.0004(11)
C46 0.0295(15) 0.0137(13) 0.0253(14) 0.0024(11) 0.0188(12) 0.0036(11)
C47 0.0303(15) 0.0161(13) 0.0186(13) 0.0022(10) 0.0125(11) 0.0020(11)
C48 0.0295(15) 0.0147(13) 0.0189(13) -0.0015(10) 0.0122(11) 0.0031(11)
C49 0.0260(14) 0.0163(13) 0.0172(13) -0.0067(10) 0.0055(11) -0.0009(11)
C50 0.0219(13) 0.0148(12) 0.0213(13) -0.0053(10) 0.0065(11) -0.0017(11)
C51 0.0191(13) 0.0142(12) 0.0246(14) -0.0059(10) 0.0058(11) -0.0054(10)
C52 0.0211(13) 0.0101(12) 0.0272(14) -0.0026(10) 0.0103(11) -0.0063(10)
C53 0.0190(13) 0.0102(11) 0.0266(14) -0.0002(10) 0.0117(11) -0.0045(10)
C54 0.0234(14) 0.0097(11) 0.0226(13) 0.0024(10) 0.0127(11) -0.0016(10)
C55 0.0252(14) 0.0121(12) 0.0206(13) 0.0048(10) 0.0134(11) 0.0003(11)
C56 0.0272(14) 0.0143(12) 0.0181(13) 0.0041(10) 0.0090(11) 0.0033(11)
C57 0.0284(15) 0.0154(13) 0.0181(13) 0.0031(10) 0.0053(11) 0.0080(11)
C58 0.0230(14) 0.0198(14) 0.0198(13) -0.0005(11) -0.0019(11) 0.0064(11)
C59 0.0204(13) 0.0172(13) 0.0241(14) -0.0037(11) -0.0041(11) 0.0048(11)
C60 0.0178(13) 0.0189(14) 0.0306(15) -0.0046(12) -0.0026(11) 0.0020(11)
C61 0.0161(13) 0.0195(14) 0.0297(15) -0.0028(11) -0.0038(11) 0.0049(11)
C62 0.0133(12) 0.0176(13) 0.0357(16) -0.0010(12) 0.0023(11) 0.0036(10)
C63 0.0133(12) 0.0169(13) 0.0373(16) -0.0013(12) 0.0056(11) 0.0005(10)
C64 0.0146(12) 0.0149(13) 0.0373(16) 0.0004(12) 0.0123(12) -0.0015(10)
C65 0.0156(12) 0.0122(12) 0.0313(15) -0.0008(11) 0.0148(11) 0.0019(10)
C66 0.0219(13) 0.0126(12) 0.0260(14) 0.0004(10) 0.0174(11) 0.0031(10)
C67 0.0232(13) 0.0130(12) 0.0222(13) -0.0029(10) 0.0152(11) 0.0035(11)
C68 0.0197(13) 0.0108(12) 0.0235(13) -0.0034(10) 0.0141(11) 0.0011(10)
C69 0.0233(14) 0.0116(12) 0.0225(13) -0.0043(10) 0.0103(11) -0.0020(10)
C70 0.0223(13) 0.0068(11) 0.0241(13) -0.0020(10) 0.0116(11) -0.0013(10)
C71 0.0224(13) 0.0065(11) 0.0271(14) 0.0023(10) 0.0125(11) 0.0018(10)
C72 0.0226(14) 0.0098(11) 0.0230(13) 0.0040(10) 0.0107(11) 0.0010(10)
C73 0.0243(14) 0.0130(12) 0.0212(13) 0.0058(10) 0.0072(11) 0.0065(11)
C74 0.0211(13) 0.0160(13) 0.0218(13) 0.0029(10) 0.0030(11) 0.0077(11)
C75 0.0219(14) 0.0203(14) 0.0221(14) -0.0002(11) -0.0002(11) 0.0059(11)
C76 0.0199(13) 0.0128(12) 0.0247(14) 0.0017(10) 0.0068(11) 0.0058(10)
C77 0.0144(12) 0.0141(12) 0.0314(15) 0.0010(11) 0.0054(11) 0.0074(10)
C78 0.0144(12) 0.0123(12) 0.0298(15) -0.0003(11) 0.0108(11) 0.0041(10)
C79 0.0190(13) 0.0095(11) 0.0243(14) 0.0010(10) 0.0127(10) 0.0044(10)
C80 0.0216(13) 0.0100(12) 0.0250(14) 0.0029(10) 0.0124(11) 0.0039(10)
C81 0.0283(16) 0.0255(15) 0.0247(15) -0.0005(12) 0.0003(12) 0.0112(13)
C82 0.0194(13) 0.0230(14) 0.0227(14) -0.0003(11) 0.0035(11) 0.0071(11)
C83 0.0410(18) 0.0148(14) 0.0308(16) 0.0065(12) 0.0171(14) 0.0044(13)
C84 0.0172(13) 0.0292(16) 0.0376(17) -0.0045(13) 0.0044(12) -0.0028(12)
C85 0.0277(16) 0.0148(14) 0.058(2) -0.0052(14) 0.0129(15) -0.0055(12)
C86 0.0315(16) 0.0193(14) 0.0255(15) -0.0038(12) -0.0019(12) 0.0053(12)
C87 0.0213(15) 0.0243(15) 0.050(2) -0.0115(14) 0.0002(14) -0.0016(13)
C88 0.047(2) 0.0212(15) 0.0366(18) 0.0016(13) 0.0308(16) -0.0013(14)
C89 0.0351(17) 0.0234(15) 0.0237(15) -0.0035(12) 0.0138(13) 0.0031(13)
C90 0.050(2) 0.0253(16) 0.0222(15) 0.0040(13) 0.0045(14) 0.0168(15)
C91 0.0185(14) 0.0183(14) 0.053(2) 0.0031(14) 0.0155(14) 0.0009(11)
C92 0.0310(16) 0.0161(14) 0.0359(17) -0.0078(12) 0.0151(13) -0.0027(12)
C93 0.0245(15) 0.0225(14) 0.0278(15) 0.0043(12) 0.0050(12) 0.0074(12)
C94 0.0290(15) 0.0160(13) 0.0255(14) 0.0025(11) 0.0130(12) 0.0059(11)
C95 0.035(2) 0.083(4) 0.076(3) 0.005(3) 0.007(2) 0.007(2)
C96 0.057(3) 0.096(4) 0.053(3) -0.005(3) 0.009(2) 0.000(3)
C97 0.075(3) 0.076(4) 0.045(3) -0.010(2) -0.003(2) -0.001(3)

loop_
_atom_type_symbol
_atom_type_description
_atom_type_scat_dispersion_real
_atom_type_scat_dispersion_imag
_atom_type_scat_source
C C 0.0033 0.0016 'International Tables Vol C Tables 4.2.6.8 and 6.1.1.4'
N N 0.0061 0.0033 'International Tables Vol C Tables 4.2.6.8 and 6.1.1.4'
F F 0.0171 0.0103 'International Tables Vol C Tables 4.2.6.8 and 6.1.1.4'
Sc Sc 0.2519 0.3716 'International Tables Vol C Tables 4.2.6.8 and 6.1.1.4'
H H 0.0000 0.0000 'International Tables Vol C Tables 4.2.6.8 and 6.1.1.4'

loop_
_geom_angle_atom_site_label_1
_geom_angle_atom_site_label_2
_geom_angle_atom_site_label_3
_geom_angle
_geom_angle_site_symmetry_3
N Sc1 C27 165.25(10) .
N Sc1 C26 150.53(10) .
C27 Sc1 C26 36.91(11) .
N Sc1 C10 143.56(10) .
C27 Sc1 C10 36.72(10) .
C26 Sc1 C10 65.58(10) .
N Sc1 C25 132.41(10) .
C27 Sc1 C25 61.56(11) .
C26 Sc1 C25 34.70(10) .
C10 Sc1 C25 70.95(10) .
N Sc1 C28 130.65(10) .
C27 Sc1 C28 34.71(10) .
C26 Sc1 C28 61.39(10) .
C10 Sc1 C28 56.84(10) .
C25 Sc1 C28 93.52(10) .
N Sc1 C9 125.63(9) .
C27 Sc1 C9 63.04(10) .
C26 Sc1 C9 74.90(10) .
C10 Sc1 C9 33.65(10) .
C25 Sc1 C9 59.12(9) .
C28 Sc1 C9 90.10(10) .
N Sc1 C8 123.36(9) .
C27 Sc1 C8 70.64(10) .
C26 Sc1 C8 61.33(9) .
C10 Sc1 C8 57.72(10) .
C25 Sc1 C8 32.64(9) .
C28 Sc1 C8 104.94(10) .
C9 Sc1 C8 31.41(9) .
N Sc1 C11 117.44(9) .
C27 Sc1 C11 55.31(10) .
C26 Sc1 C11 91.35(10) .
C10 Sc1 C11 31.61(10) .
C25 Sc1 C11 102.55(10) .
C28 Sc1 C11 52.65(9) .
C9 Sc1 C11 55.24(9) .
C8 Sc1 C11 85.41(9) .
N Sc1 C47 122.67(9) .
C27 Sc1 C47 58.14(10) .
C26 Sc1 C47 31.15(10) .
C10 Sc1 C47 93.29(10) .
C25 Sc1 C47 55.48(9) .
C28 Sc1 C47 64.15(10) .
C9 Sc1 C47 105.93(9) .
C8 Sc1 C47 87.52(9) .
C11 Sc1 C47 111.45(9) .
N Sc1 C29 113.22(9) .
C27 Sc1 C29 53.48(10) .
C26 Sc1 C29 88.24(10) .
C10 Sc1 C29 52.10(10) .
C25 Sc1 C29 114.29(10) .
C28 Sc1 C29 30.64(9) .
C9 Sc1 C29 82.88(9) .
C8 Sc1 C29 109.81(9) .
C11 Sc1 C29 29.91(8) .
C47 Sc1 C29 94.74(9) .
N Sc1 Sc3 29.54(6) .
C27 Sc1 Sc3 143.03(8) .
C26 Sc1 Sc3 179.93(9) .
C10 Sc1 Sc3 114.35(7) .
C25 Sc1 Sc3 145.32(7) .
C28 Sc1 Sc3 118.56(7) .
C9 Sc1 Sc3 105.05(6) .
C8 Sc1 Sc3 118.66(6) .
C11 Sc1 Sc3 88.58(6) .
C47 Sc1 Sc3 148.91(7) .
C29 Sc1 Sc3 91.70(6) .
N Sc2 C61 167.50(10) .
N Sc2 C62 154.77(10) .
C61 Sc2 C62 37.65(11) .
N Sc2 C60 134.51(10) .
C61 Sc2 C60 36.41(10) .
C62 Sc2 C60 64.79(10) .
N Sc2 C75 136.75(10) .
C61 Sc2 C75 35.88(11) .
C62 Sc2 C75 64.19(11) .
C60 Sc2 C75 57.47(10) .
N Sc2 C63 127.55(10) .
C61 Sc2 C63 61.86(11) .
C62 Sc2 C63 34.45(10) .
C60 Sc2 C63 69.13(11) .
C75 Sc2 C63 95.62(10) .
N Sc2 C77 128.84(10) .
C61 Sc2 C77 62.04(10) .
C62 Sc2 C77 34.67(10) .
C60 Sc2 C77 96.41(10) .
C75 Sc2 C77 68.74(10) .
C63 Sc2 C77 57.74(9) .
N Sc2 C59 112.40(9) .
C61 Sc2 C59 55.36(10) .
C62 Sc2 C59 91.56(10) .
C60 Sc2 C59 31.57(10) .
C75 Sc2 C59 53.07(9) .
C63 Sc2 C59 100.67(10) .
C77 Sc2 C59 115.82(9) .
N Sc2 C42 113.83(9) .
C61 Sc2 C42 69.62(11) .
C62 Sc2 C42 59.44(10) .
C60 Sc2 C42 55.84(10) .
C75 Sc2 C42 104.89(10) .
C63 Sc2 C42 30.90(9) .
C77 Sc2 C42 88.27(9) .
C59 Sc2 C42 83.06(9) .
N Sc2 C58 113.24(9) .
C61 Sc2 C58 55.26(10) .
C62 Sc2 C58 91.34(10) .
C60 Sc2 C58 53.22(10) .
C75 Sc2 C58 31.57(9) .
C63 Sc2 C58 115.72(10) .
C77 Sc2 C58 100.23(9) .
C59 Sc2 C58 30.42(9) .
C42 Sc2 C58 109.05(10) .
N Sc2 C76 117.58(9) .
C61 Sc2 C76 68.30(10) .
C62 Sc2 C76 57.86(9) .
C60 Sc2 C76 104.14(9) .
C75 Sc2 C76 55.17(9) .
C63 Sc2 C76 86.67(9) .
C77 Sc2 C76 29.46(9) .
C59 Sc2 C76 108.24(9) .
C42 Sc2 C76 116.33(9) .
C58 Sc2 C76 82.46(9) .
N Sc2 Sc3 38.05(6) .
C61 Sc2 Sc3 130.37(8) .
C62 Sc2 Sc3 164.53(8) .
C60 Sc2 Sc3 110.90(7) .
C75 Sc2 Sc3 100.68(7) .
C63 Sc2 Sc3 160.31(7) .
C77 Sc2 Sc3 139.28(7) .
C59 Sc2 Sc3 80.78(6) .
C42 Sc2 Sc3 131.92(6) .
C58 Sc2 Sc3 75.23(6) .
C76 Sc2 Sc3 111.72(6) .
N Sc3 C35 161.84(10) .
N Sc3 C16 147.68(10) .
C35 Sc3 C16 37.80(10) .
N Sc3 C34 146.07(10) .
C35 Sc3 C34 37.17(10) .
C16 Sc3 C34 66.25(10) .
N Sc3 C36 127.09(10) .
C35 Sc3 C36 34.92(10) .
C16 Sc3 C36 58.31(9) .
C34 Sc3 C36 61.87(10) .
N Sc3 C15 130.07(9) .
C35 Sc3 C15 64.92(10) .
C16 Sc3 C15 34.92(9) .
C34 Sc3 C15 75.22(9) .
C36 Sc3 C15 92.70(9) .
N Sc3 C33 131.79(9) .
C35 Sc3 C33 62.15(10) .
C16 Sc3 C33 72.10(10) .
C34 Sc3 C33 34.01(10) .
C36 Sc3 C33 93.89(10) .
C15 Sc3 C33 59.66(9) .
N Sc3 C17 118.39(9) .
C35 Sc3 C17 57.33(9) .
C16 Sc3 C17 33.45(9) .
C34 Sc3 C17 93.58(9) .
C36 Sc3 C17 54.13(9) .
C15 Sc3 C17 58.11(9) .
C33 Sc3 C17 105.53(9) .
N Sc3 C14 126.06(9) .
C35 Sc3 C14 72.09(10) .
C16 Sc3 C14 59.01(9) .
C34 Sc3 C14 61.13(10) .
C36 Sc3 C14 106.74(9) .
C15 Sc3 C14 31.54(9) .
C33 Sc3 C14 33.03(9) .
C17 Sc3 C14 88.43(9) .
N Sc3 C37 111.28(9) .
C35 Sc3 C37 54.99(10) .
C16 Sc3 C37 54.42(9) .
C34 Sc3 C37 89.91(9) .
C36 Sc3 C37 31.45(9) .
C15 Sc3 C37 86.54(9) .
C33 Sc3 C37 116.65(9) .
C17 Sc3 C37 30.98(8) .
C14 Sc3 C37 113.39(9) .
N Sc3 C55 116.56(9) .
C35 Sc3 C55 58.49(9) .
C16 Sc3 C55 94.68(9) .
C34 Sc3 C55 32.16(9) .
C36 Sc3 C55 63.73(9) .
C15 Sc3 C55 107.22(9) .
C33 Sc3 C55 55.46(9) .
C17 Sc3 C55 113.37(8) .
C14 Sc3 C55 88.04(9) .
C37 Sc3 C55 94.99(9) .
N Sc3 Sc2 39.09(7) .
C35 Sc3 Sc2 122.90(8) .
C16 Sc3 Sc2 137.01(8) .
C34 Sc3 Sc2 125.08(7) .
C36 Sc3 Sc2 88.99(7) .
C15 Sc3 Sc2 156.90(7) .
C33 Sc3 Sc2 143.22(7) .
C17 Sc3 Sc2 105.73(6) .
C14 Sc3 Sc2 163.30(7) .
C37 Sc3 Sc2 82.94(6) .
C55 Sc3 Sc2 94.18(6) .
Sc3 N Sc2 102.86(10) .
Sc3 N Sc1 120.06(11) .
Sc2 N Sc1 136.97(11) .
F3A F3 C81 71.5(7) .
F3 F3A C81 74.1(6) .
F6A F4 F5A 114.9(4) .
F6A F4 C82 61.0(3) .
F5A F4 C82 59.6(3) .
F6 F4A F5 115.8(4) .
F6 F4A C82 60.2(3) .
F5 F4A C82 59.3(3) .
F6A F5 F4A 117.6(4) .
F6A F5 C82 63.1(3) .
F4A F5 C82 61.6(3) .
F6 F5A F4 118.6(4) .
F6 F5A C82 61.8(3) .
F4 F5A C82 61.7(3) .
F5A F6 F4A 126.0(5) .
F5A F6 C82 64.4(3) .
F4A F6 C82 65.7(3) .
F5 F6A F4 126.2(4) .
F5 F6A C82 64.3(3) .
F4 F6A C82 64.1(3) .
F8A F7 C83 61.7(5) .
F8A F7 F9A 103.5(8) .
C83 F7 F9A 47.4(5) .
F9 F7A C83 61.3(5) .
F9 F7A F8 101.0(6) .
C83 F7A F8 47.7(4) .
F9A F8 C83 69(2) .
F9A F8 F7A 117(3) .
C83 F8 F7A 52.4(6) .
F7 F8A C83 73.5(5) .
F7 F8A F9 125.9(6) .
C83 F8A F9 57.7(4) .
F7A F9 C83 77.3(6) .
F7A F9 F8A 135.1(8) .
C83 F9 F8A 59.3(4) .
F8 F9A C83 84(2) .
F8 F9A F7 136(3) .
C83 F9A F7 56.7(6) .
F15A F13 C85 68.3(10) .
F15A F13 F14A 114.1(15) .
C85 F13 F14A 50.3(6) .
F14 F13A C85 69.9(12) .
F14 F13A F15 110.3(16) .
C85 F13A F15 49.0(5) .
F13A F14 C85 80.0(12) .
F13A F14 F15A 130.1(15) .
C85 F14 F15A 51.5(5) .
F15 F14A C85 75.3(11) .
F15 F14A F13 122.5(14) .
C85 F14A F13 52.3(5) .
F14A F15 C85 69.9(8) .
F14A F15 F13A 117.1(10) .
C85 F15 F13A 50.7(4) .
F13 F15A C85 76.5(10) .
F13 F15A F14 124.1(13) .
C85 F15A F14 53.4(5) .
F22B F22A C88 77.5(4) .
F22A F22B C88 61.6(4) .
F26A F25 C89 63.2(3) .
F26A F25 F25A 109.9(5) .
C89 F25 F25A 49.2(3) .
F26 F25A C89 86.3(7) .
F26 F25A F25 140.1(8) .
C89 F25A F25 61.5(4) .
F25A F26 C89 58.6(5) .
F25A F26 F27A 107.4(6) .
C89 F26 F27A 51.6(3) .
F25 F26A C89 66.7(4) .
F25 F26A F27 113.4(5) .
C89 F26A F27 55.3(3) .
F27A F27 C89 79.0(4) .
F27A F27 F26A 138.9(5) .
C89 F27 F26A 60.3(3) .
F27 F27A C89 62.7(4) .
F27 F27A F26 105.4(6) .
C89 F27A F26 51.0(3) .
F29 F28A C90 75.4(8) .
F29 F28A F30 128.3(9) .
C90 F28A F30 57.1(5) .
F28A F29 C90 59.5(5) .
F28A F29 F30A 95.8(8) .
C90 F29 F30A 43.8(6) .
F30 F29A C90 54.6(7) .
F29A F30 C90 91.8(9) .
F29A F30 F28A 148.7(11) .
C90 F30 F28A 57.2(5) .
C90 F30A F29 53.0(7) .
F36A F34 C92 58.0(4) .
F36A F34 F34A 105.4(5) .
C92 F34 F34A 55.3(3) .
F36 F34A C92 64.2(5) .
F36 F34A F34 117.8(8) .
C92 F34A F34 58.3(4) .
F36A F35 C92 59.1(4) .
F36A F35 F35A 117.3(5) .
C92 F35 F35A 64.1(4) .
F36 F35A F35 106.7(6) .
F36 F35A C92 55.1(4) .
F35 F35A C92 57.8(4) .
F34A F36 C92 72.5(6) .
F34A F36 F35A 136.0(9) .
C92 F36 F35A 65.9(5) .
F34 F36A F35 135.3(7) .
F34 F36A C92 70.8(5) .
F35 F36A C92 66.0(5) .
C5 C1 C9 108.5(2) .
C5 C1 C81 113.4(2) .
C9 C1 C81 109.6(2) .
C5 C1 C2 100.0(2) .
C9 C1 C2 112.1(2) .
C81 C1 C2 113.0(2) .
C12 C2 C3 123.6(3) .
C12 C2 C1 121.5(2) .
C3 C2 C1 110.2(2) .
C2 C3 C4 98.7(2) .
C2 C3 C15 111.7(2) .
C4 C3 C15 110.6(2) .
C2 C3 C82 116.1(2) .
C4 C3 C82 111.4(2) .
C15 C3 C82 108.1(2) .
C5 C4 C18 120.7(2) .
C5 C4 C3 112.9(2) .
C18 C4 C3 122.3(2) .
C4 C5 C6 121.4(3) .
C4 C5 C1 110.9(2) .
C6 C5 C1 124.5(2) .
C20 C6 C5 117.5(3) .
C20 C6 C7 119.1(3) .
C5 C6 C7 120.3(3) .
C6 C7 C8 109.9(2) .
C6 C7 C23 109.5(2) .
C8 C7 C23 99.9(2) .
C6 C7 C83 113.4(2) .
C8 C7 C83 111.2(2) .
C23 C7 C83 112.1(2) .
C9 C8 C25 122.5(3) .
C9 C8 C7 123.9(2) .
C25 C8 C7 109.9(3) .
C9 C8 Sc1 71.95(16) .
C25 C8 Sc1 69.01(15) .
C7 C8 Sc1 113.74(17) .
C8 C9 C10 116.7(3) .
C8 C9 C1 121.3(3) .
C10 C9 C1 120.4(3) .
C8 C9 Sc1 76.64(16) .
C10 C9 Sc1 66.11(15) .
C1 C9 Sc1 114.94(17) .
C11 C10 C9 117.7(2) .
C11 C10 C27 109.0(2) .
C9 C10 C27 122.0(3) .
C11 C10 Sc1 88.16(17) .
C9 C10 Sc1 80.24(17) .
C27 C10 Sc1 68.60(15) .
C29 C11 C10 107.6(2) .
C29 C11 C12 122.2(3) .
C10 C11 C12 122.4(3) .
C29 C11 Sc1 78.23(16) .
C10 C11 Sc1 60.23(15) .
C12 C11 Sc1 101.75(17) .
C2 C12 C11 120.8(3) .
C2 C12 C13 121.3(3) .
C11 C12 C13 116.4(2) .
C14 C13 C12 110.6(2) .
C14 C13 C31 100.8(2) .
C12 C13 C31 113.4(2) .
C14 C13 C84 112.3(2) .
C12 C13 C84 110.4(2) .
C31 C13 C84 109.0(2) .
C15 C14 C33 121.8(3) .
C15 C14 C13 123.8(3) .
C33 C14 C13 109.7(2) .
C15 C14 Sc3 69.99(15) .
C33 C14 Sc3 69.55(15) .
C13 C14 Sc3 112.77(17) .
C14 C15 C16 117.5(3) .
C14 C15 C3 120.3(2) .
C16 C15 C3 120.1(2) .
C14 C15 Sc3 78.47(16) .
C16 C15 Sc3 65.09(14) .
C3 C15 Sc3 112.58(16) .
C17 C16 C15 117.8(2) .
C17 C16 C35 107.2(2) .
C15 C16 C35 121.8(2) .
C17 C16 Sc3 84.38(15) .
C15 C16 Sc3 79.99(15) .
C35 C16 Sc3 69.40(14) .
C37 C17 C16 108.4(2) .
C37 C17 C18 120.4(2) .
C16 C17 C18 122.9(2) .
C37 C17 Sc3 78.67(15) .
C16 C17 Sc3 62.18(14) .
C18 C17 Sc3 99.09(16) .
C19 C18 C4 117.5(2) .
C19 C18 C17 117.2(2) .
C4 C18 C17 118.9(2) .
C20 C19 C18 121.5(3) .
C20 C19 C39 108.4(2) .
C18 C19 C39 123.6(2) .
C6 C20 C19 121.2(3) .
C6 C20 C21 126.1(3) .
C19 C20 C21 108.7(2) .
C22 C21 C20 108.5(2) .
C22 C21 C40 112.1(2) .
C20 C21 C40 101.6(2) .
C22 C21 C85 112.7(2) .
C20 C21 C85 109.8(2) .
C40 C21 C85 111.5(3) .
C23 C22 C43 117.3(3) .
C23 C22 C21 120.3(3) .
C43 C22 C21 119.2(3) .
C22 C23 C24 120.7(3) .
C22 C23 C7 125.1(3) .
C24 C23 C7 109.6(3) .
C45 C24 C23 121.5(3) .
C45 C24 C25 123.3(3) .
C23 C24 C25 109.9(2) .
C8 C25 C26 122.7(3) .
C8 C25 C24 106.7(3) .
C26 C25 C24 119.6(3) .
C8 C25 Sc1 78.35(16) .
C26 C25 Sc1 66.34(15) .
C24 C25 Sc1 95.14(17) .
C47 C26 C25 117.3(3) .
C47 C26 C27 118.5(3) .
C25 C26 C27 115.1(3) .
C47 C26 Sc1 90.47(17) .
C25 C26 Sc1 78.96(16) .
C27 C26 Sc1 70.15(15) .
C28 C27 C26 116.8(3) .
C28 C27 C10 105.9(2) .
C26 C27 C10 120.5(3) .
C28 C27 Sc1 81.50(17) .
C26 C27 Sc1 72.95(16) .
C10 C27 Sc1 74.68(15) .
C29 C28 C49 120.2(3) .
C29 C28 C27 108.3(3) .
C49 C28 C27 124.9(3) .
C29 C28 Sc1 85.88(17) .
C49 C28 Sc1 93.93(18) .
C27 C28 Sc1 63.79(15) .
C11 C29 C30 122.9(3) .
C11 C29 C28 109.0(3) .
C30 C29 C28 121.5(3) .
C11 C29 Sc1 71.85(16) .
C30 C29 Sc1 107.34(18) .
C28 C29 Sc1 63.48(16) .
C51 C30 C31 118.5(3) .
C51 C30 C29 116.5(3) .
C31 C30 C29 117.3(3) .
C32 C31 C30 120.6(3) .
C32 C31 C13 110.0(2) .
C30 C31 C13 123.4(3) .
C31 C32 C53 121.4(3) .
C31 C32 C33 110.7(2) .
C53 C32 C33 120.5(3) .
C34 C33 C14 122.5(3) .
C34 C33 C32 121.9(2) .
C14 C33 C32 106.4(2) .
C34 C33 Sc3 66.68(15) .
C14 C33 Sc3 77.43(15) .
C32 C33 Sc3 99.01(16) .
C33 C34 C55 116.1(2) .
C33 C34 C35 117.0(2) .
C55 C34 C35 115.4(3) .
C33 C34 Sc3 79.31(15) .
C55 C34 Sc3 88.45(16) .
C35 C34 Sc3 68.35(14) .
C36 C35 C34 117.6(2) .
C36 C35 C16 106.7(2) .
C34 C35 C16 119.0(2) .
C36 C35 Sc3 81.65(16) .
C34 C35 Sc3 74.48(14) .
C16 C35 Sc3 72.80(14) .
C37 C36 C35 108.2(2) .
C37 C36 C57 122.6(3) .
C35 C36 C57 126.9(3) .
C37 C36 Sc3 82.13(16) .
C35 C36 Sc3 63.43(15) .
C57 C36 Sc3 107.05(17) .
C17 C37 C36 109.5(3) .
C17 C37 C38 124.0(2) .
C36 C37 C38 125.3(2) .
C17 C37 Sc3 70.35(15) .
C36 C37 Sc3 66.42(15) .
C38 C37 Sc3 119.85(17) .
C59 C38 C39 106.2(2) .
C59 C38 C37 106.5(2) .
C39 C38 C37 109.1(2) .
C59 C38 C86 114.9(2) .
C39 C38 C86 110.2(2) .
C37 C38 C86 109.6(2) .
C40 C39 C19 111.1(3) .
C40 C39 C38 125.8(3) .
C19 C39 C38 120.9(2) .
C39 C40 C41 124.2(3) .
C39 C40 C21 108.6(2) .
C41 C40 C21 124.4(3) .
C42 C41 C60 103.6(2) .
C42 C41 C87 110.7(3) .
C60 C41 C87 111.5(3) .
C42 C41 C40 106.2(2) .
C60 C41 C40 108.4(2) .
C87 C41 C40 115.5(2) .
C63 C42 C43 109.5(3) .
C63 C42 C41 125.3(3) .
C43 C42 C41 124.0(3) .
C63 C42 Sc2 66.88(16) .
C43 C42 Sc2 104.97(18) .
C41 C42 Sc2 87.73(17) .
C22 C43 C44 121.9(3) .
C22 C43 C42 123.8(3) .
C44 C43 C42 108.8(3) .
C45 C44 C43 120.1(3) .
C45 C44 C64 124.5(3) .
C43 C44 C64 109.2(3) .
C44 C45 C24 117.9(3) .
C44 C45 C46 121.3(3) .
C24 C45 C46 118.6(3) .
C47 C46 C45 110.4(2) .
C47 C46 C66 99.2(2) .
C45 C46 C66 109.1(2) .
C47 C46 C88 114.1(3) .
C45 C46 C88 109.2(2) .
C66 C46 C88 114.5(2) .
C26 C47 C46 124.5(3) .
C26 C47 C48 125.2(3) .
C46 C47 C48 110.0(2) .
C26 C47 Sc1 58.38(15) .
C46 C47 Sc1 109.37(18) .
C48 C47 Sc1 100.37(16) .
C49 C48 C47 109.1(2) .
C49 C48 C67 109.0(2) .
C47 C48 C67 99.0(2) .
C49 C48 C89 109.9(2) .
C47 C48 C89 113.9(2) .
C67 C48 C89 115.5(2) .
C50 C49 C28 118.5(3) .
C50 C49 C48 120.9(3) .
C28 C49 C48 118.4(3) .
C49 C50 C51 121.0(3) .
C49 C50 C69 124.9(3) .
C51 C50 C69 109.0(2) .
C30 C51 C52 121.2(3) .
C30 C51 C50 122.2(3) .
C52 C51 C50 108.8(3) .
C53 C52 C51 120.0(3) .
C53 C52 C70 120.9(3) .
C51 C52 C70 110.2(2) .
C54 C53 C52 117.5(3) .
C54 C53 C32 117.4(2) .
C52 C53 C32 117.8(3) .
C53 C54 C72 122.3(2) .
C53 C54 C55 121.7(3) .
C72 C54 C55 108.3(3) .
C56 C55 C54 106.4(2) .
C56 C55 C34 126.3(3) .
C54 C55 C34 122.2(3) .
C56 C55 Sc3 92.48(16) .
C54 C55 Sc3 100.51(17) .
C34 C55 Sc3 59.38(14) .
C73 C56 C55 110.0(3) .
C73 C56 C57 125.2(3) .
C55 C56 C57 121.8(2) .
C56 C57 C58 104.3(2) .
C56 C57 C36 106.3(2) .
C58 C57 C36 107.1(2) .
C56 C57 C90 112.3(2) .
C58 C57 C90 114.4(3) .
C36 C57 C90 111.8(2) .
C59 C58 C75 107.7(3) .
C59 C58 C57 124.8(3) .
C75 C58 C57 126.5(3) .
C59 C58 Sc2 74.07(17) .
C75 C58 Sc2 62.57(16) .
C57 C58 Sc2 120.01(18) .
C60 C59 C58 109.3(3) .
C60 C59 C38 125.0(3) .
C58 C59 C38 124.1(3) .
C60 C59 Sc2 63.12(16) .
C58 C59 Sc2 75.51(17) .
C38 C59 Sc2 116.24(18) .
C59 C60 C61 108.0(3) .
C59 C60 C41 122.9(3) .
C61 C60 C41 125.6(3) .
C59 C60 Sc2 85.31(18) .
C61 C60 Sc2 65.56(16) .
C41 C60 Sc2 98.78(18) .
C75 C61 C60 105.9(3) .
C75 C61 C62 119.1(3) .
C60 C61 C62 119.4(3) .
C75 C61 Sc2 78.49(17) .
C60 C61 Sc2 78.03(16) .
C62 C61 Sc2 73.89(16) .
C63 C62 C77 114.0(3) .
C63 C62 C61 114.7(3) .
C77 C62 C61 114.8(3) .
C63 C62 Sc2 80.10(16) .
C77 C62 Sc2 80.24(16) .
C61 C62 Sc2 68.47(15) .
C42 C63 C62 124.2(3) .
C42 C63 C64 109.0(3) .
C62 C63 C64 124.1(3) .
C42 C63 Sc2 82.22(17) .
C62 C63 Sc2 65.46(15) .
C64 C63 Sc2 110.40(18) .
C65 C64 C44 109.0(2) .
C65 C64 C63 112.2(2) .
C44 C64 C63 101.4(2) .
C65 C64 C91 110.6(2) .
C44 C64 C91 115.8(2) .
C63 C64 C91 107.6(3) .
C66 C65 C78 117.8(3) .
C66 C65 C64 122.1(3) .
C78 C65 C64 117.5(3) .
C65 C66 C67 121.2(3) .
C65 C66 C46 123.2(3) .
C67 C66 C46 111.2(3) .
C66 C67 C68 121.1(3) .
C66 C67 C48 110.8(2) .
C68 C67 C48 124.1(3) .
C79 C68 C67 117.1(3) .
C79 C68 C69 119.4(2) .
C67 C68 C69 120.1(3) .
C68 C69 C50 109.5(2) .
C68 C69 C70 109.5(2) .
C50 C69 C70 100.9(2) .
C68 C69 C92 113.9(2) .
C50 C69 C92 110.1(2) .
C70 C69 C92 112.2(2) .
C71 C70 C52 120.9(2) .
C71 C70 C69 125.7(2) .
C52 C70 C69 108.2(2) .
C70 C71 C72 119.4(3) .
C70 C71 C80 120.2(2) .
C72 C71 C80 117.0(3) .
C54 C72 C71 119.0(3) .
C54 C72 C73 107.9(2) .
C71 C72 C73 126.1(3) .
C56 C73 C72 107.4(3) .
C56 C73 C74 124.8(3) .
C72 C73 C74 122.7(2) .
C75 C74 C76 105.0(2) .
C75 C74 C93 109.4(2) .
C76 C74 C93 112.8(2) .
C75 C74 C73 106.8(2) .
C76 C74 C73 106.1(2) .
C93 C74 C73 116.1(2) .
C58 C75 C61 109.1(3) .
C58 C75 C74 122.6(3) .
C61 C75 C74 125.6(3) .
C58 C75 Sc2 85.85(17) .
C61 C75 Sc2 65.62(16) .
C74 C75 Sc2 100.33(17) .
C77 C76 C74 124.3(3) .
C77 C76 C80 110.0(2) .
C74 C76 C80 125.2(2) .
C77 C76 Sc2 63.45(15) .
C74 C76 Sc2 85.06(15) .
C80 C76 Sc2 115.46(17) .
C76 C77 C62 125.1(3) .
C76 C77 C78 107.8(3) .
C62 C77 C78 121.3(3) .
C76 C77 Sc2 87.09(17) .
C62 C77 Sc2 65.09(14) .
C78 C77 Sc2 97.23(16) .
C65 C78 C79 121.1(3) .
C65 C78 C77 123.9(3) .
C79 C78 C77 109.7(2) .
C68 C79 C78 121.6(2) .
C68 C79 C80 125.8(2) .
C78 C79 C80 108.7(2) .
C71 C80 C79 109.3(2) .
C71 C80 C76 111.7(2) .
C79 C80 C76 101.2(2) .
C71 C80 C94 112.2(2) .
C79 C80 C94 110.7(2) .
C76 C80 C94 111.2(2) .
F2 C81 F1 106.2(3) .
F2 C81 F3A 119.4(5) .
F1 C81 F3A 90.9(7) .
F2 C81 F3 94.1(8) .
F1 C81 F3 122.0(9) .
F3A C81 F3 34.4(3) .
F2 C81 C1 112.1(3) .
F1 C81 C1 112.1(3) .
F3A C81 C1 113.9(3) .
F3 C81 C1 108.9(4) .
F6 C82 F6A 133.6(3) .
F6 C82 F5A 53.8(3) .
F6A C82 F5A 108.6(4) .
F6 C82 F5 109.8(3) .
F6A C82 F5 52.6(3) .
F5A C82 F5 139.8(3) .
F6 C82 F4 108.4(3) .
F6A C82 F4 54.9(3) .
F5A C82 F4 58.6(3) .
F5 C82 F4 106.0(3) .
F6 C82 F4A 54.0(3) .
F6A C82 F4A 106.1(4) .
F5A C82 F4A 105.1(4) .
F5 C82 F4A 59.1(3) .
F4 C82 F4A 137.6(3) .
F6 C82 C3 113.0(3) .
F6A C82 C3 113.4(3) .
F5A C82 C3 111.8(3) .
F5 C82 C3 108.4(3) .
F4 C82 C3 111.0(3) .
F4A C82 C3 111.4(3) .
F9A C83 F9 128.0(8) .
F9A C83 F8A 114.3(8) .
F9 C83 F8A 62.9(5) .
F9A C83 F8 27.4(9) .
F9 C83 F8 112.6(6) .
F8A C83 F8 132.1(6) .
F9A C83 F7 75.9(8) .
F9 C83 F7 104.3(4) .
F8A C83 F7 44.7(5) .
F8 C83 F7 101.8(6) .
F9A C83 F7A 105.0(8) .
F9 C83 F7A 41.4(5) .
F8A C83 F7A 103.5(7) .
F8 C83 F7A 79.9(7) .
F7 C83 F7A 137.8(5) .
F9A C83 C7 113.6(8) .
F9 C83 C7 114.6(3) .
F8A C83 C7 111.6(3) .
F8 C83 C7 112.4(6) .
F7 C83 C7 110.0(3) .
F7A C83 C7 108.0(4) .
F10 C84 F12 108.2(3) .
F10 C84 F11 108.0(3) .
F12 C84 F11 107.8(3) .
F10 C84 C13 110.3(3) .
F12 C84 C13 111.7(3) .
F11 C84 C13 110.6(3) .
F15A C85 F14A 109.0(8) .
F15A C85 F14 75.1(6) .
F14A C85 F14 129.2(8) .
F15A C85 F13 35.1(5) .
F14A C85 F13 77.4(8) .
F14 C85 F13 106.8(6) .
F15A C85 F15 132.6(5) .
F14A C85 F15 34.7(10) .
F14 C85 F15 104.8(6) .
F13 C85 F15 108.9(5) .
F15A C85 F13A 104.6(6) .
F14A C85 F13A 112.5(10) .
F14 C85 F13A 30.2(5) .
F13 C85 F13A 132.5(6) .
F15 C85 F13A 80.3(6) .
F15A C85 C21 111.8(5) .
F14A C85 C21 111.6(5) .
F14 C85 C21 113.0(4) .
F13 C85 C21 111.7(4) .
F15 C85 C21 111.4(3) .
F13A C85 C21 107.1(5) .
F18 C86 F17 108.1(3) .
F18 C86 F16 107.0(3) .
F17 C86 F16 107.4(3) .
F18 C86 C38 112.2(3) .
F17 C86 C38 112.0(3) .
F16 C86 C38 109.8(2) .
F20 C87 F21 107.9(3) .
F20 C87 F19 107.5(3) .
F21 C87 F19 108.0(3) .
F20 C87 C41 112.4(3) .
F21 C87 C41 109.3(3) .
F19 C87 C41 111.5(3) .
F24 C88 F23 105.6(3) .
F24 C88 F22A 94.9(4) .
F23 C88 F22A 118.5(3) .
F24 C88 F22B 129.1(4) .
F23 C88 F22B 85.3(3) .
F22A C88 F22B 40.9(3) .
F24 C88 C46 111.5(3) .
F23 C88 C46 112.3(3) .
F22A C88 C46 112.3(3) .
F22B C88 C46 109.3(3) .
F25A C89 F27 130.5(4) .
F25A C89 F26A 116.5(6) .
F27 C89 F26A 64.4(4) .
F25A C89 F25 69.2(5) .
F27 C89 F25 107.0(3) .
F26A C89 F25 50.1(3) .
F25A C89 F26 35.1(4) .
F27 C89 F26 108.4(3) .
F26A C89 F26 138.6(4) .
F25 C89 F26 101.5(3) .
F25A C89 F27A 110.2(5) .
F27 C89 F27A 38.2(3) .
F26A C89 F27A 102.4(4) .
F25 C89 F27A 136.3(4) .
F26 C89 F27A 77.5(3) .
F25A C89 C48 110.5(4) .
F27 C89 C48 115.8(3) .
F26A C89 C48 108.2(3) .
F25 C89 C48 112.1(3) .
F26 C89 C48 111.0(3) .
F27A C89 C48 108.6(3) .
F30A C90 F30 121.8(9) .
F30A C90 F28A 118.0(10) .
F30 C90 F28A 65.8(7) .
F30A C90 F28 19.4(5) .
F30 C90 F28 109.1(5) .
F28A C90 F28 129.3(7) .
F30A C90 F29 83.2(6) .
F30 C90 F29 108.2(5) .
F28A C90 F29 45.1(7) .
F28 C90 F29 101.6(4) .
F30A C90 F29A 104.3(7) .
F30 C90 F29A 33.6(4) .
F28A C90 F29A 99.3(8) .
F28 C90 F29A 86.2(5) .
F29 C90 F29A 138.8(5) .
F30A C90 C57 113.6(11) .
F30 C90 C57 115.6(4) .
F28A C90 C57 113.8(4) .
F28 C90 C57 112.9(5) .
F29 C90 C57 108.3(3) .
F29A C90 C57 105.4(4) .
F32 C91 F33 109.1(3) .
F32 C91 F31 107.1(3) .
F33 C91 F31 106.9(3) .
F32 C91 C64 112.0(3) .
F33 C91 C64 111.4(3) .
F31 C91 C64 110.1(2) .
F36A C92 F36 128.9(4) .
F36A C92 F35 54.9(5) .
F36 C92 F35 110.5(5) .
F36A C92 F34A 109.3(6) .
F36 C92 F34A 43.3(4) .
F35 C92 F34A 136.6(4) .
F36A C92 F34 51.2(5) .
F36 C92 F34 106.3(5) .
F35 C92 F34 105.4(5) .
F34A C92 F34 66.4(5) .
F36A C92 F35A 108.1(6) .
F36 C92 F35A 59.1(6) .
F35 C92 F35A 58.1(5) .
F34A C92 F35A 101.2(6) .
F34 C92 F35A 142.4(4) .
F36A C92 C69 116.2(4) .
F36 C92 C69 114.5(3) .
F35 C92 C69 111.2(3) .
F34A C92 C69 111.7(4) .
F34 C92 C69 108.5(3) .
F35A C92 C69 109.1(3) .
F38 C93 F39 107.8(3) .
F38 C93 F37 107.4(2) .
F39 C93 F37 106.4(2) .
F38 C93 C74 110.4(2) .
F39 C93 C74 111.7(2) .
F37 C93 C74 112.9(3) .
F42 C94 F41 107.2(3) .
F42 C94 F40 106.8(3) .
F41 C94 F40 107.4(3) .
F42 C94 C80 111.5(2) .
F41 C94 C80 111.9(2) .
F40 C94 C80 111.8(2) .
C96 C95 C95 118.2(6) 3_766
C95 C96 C97 114.9(5) .

loop_
_geom_bond_atom_site_label_1
_geom_bond_atom_site_label_2
_geom_bond_distance
_geom_bond_site_symmetry_2
Sc1 N 2.044(2) .
Sc1 C27 2.274(3) .
Sc1 C26 2.311(3) .
Sc1 C10 2.356(3) .
Sc1 C25 2.477(3) .
Sc1 C28 2.507(3) .
Sc1 C9 2.539(3) .
Sc1 C8 2.598(3) .
Sc1 C11 2.712(3) .
Sc1 C47 2.714(3) .
Sc1 C29 2.794(3) .
Sc1 Sc3 3.4958(7) .
Sc2 N 2.037(2) .
Sc2 C61 2.229(3) .
Sc2 C62 2.302(3) .
Sc2 C60 2.395(3) .
Sc2 C75 2.398(3) .
Sc2 C63 2.493(3) .
Sc2 C77 2.501(3) .
Sc2 C59 2.676(3) .
Sc2 C42 2.686(3) .
Sc2 C58 2.694(3) .
Sc2 C76 2.793(3) .
Sc2 Sc3 3.1494(7) .
Sc3 N 1.991(2) .
Sc3 C35 2.242(3) .
Sc3 C16 2.289(3) .
Sc3 C34 2.325(3) .
Sc3 C36 2.481(3) .
Sc3 C15 2.485(3) .
Sc3 C33 2.488(3) .
Sc3 C17 2.575(3) .
Sc3 C14 2.591(3) .
Sc3 C37 2.681(3) .
Sc3 C55 2.700(3) .
F1 C81 1.305(4) .
F2 C81 1.304(4) .
F3 F3A 0.799(8) .
F3 C81 1.359(6) .
F3A C81 1.340(5) .
F4 F6A 1.227(6) .
F4 F5A 1.308(7) .
F4 C82 1.349(5) .
F4A F6 1.204(7) .
F4A F5 1.323(7) .
F4A C82 1.356(5) .
F5 F6A 1.168(6) .
F5 C82 1.325(4) .
F5A F6 1.182(7) .
F5A C82 1.321(5) .
F6 C82 1.291(5) .
F6A C82 1.312(5) .
F7 F8A 1.025(9) .
F7 C83 1.397(6) .
F7 F9A 1.621(16) .
F7A F9 0.949(13) .
F7A C83 1.402(7) .
F7A F8 1.742(15) .
F8 F9A 0.605(19) .
F8 C83 1.309(11) .
F8A C83 1.282(6) .
F8A F9 1.328(11) .
F9 C83 1.261(6) .
F9A C83 1.229(14) .
F10 C84 1.324(4) .
F11 C84 1.333(4) .
F12 C84 1.325(4) .
F13 F15A 0.785(11) .
F13 C85 1.327(8) .
F13 F14A 1.636(15) .
F13A F14 0.696(12) .
F13A C85 1.363(12) .
F13A F15 1.736(16) .
F14 C85 1.300(7) .
F14 F15A 1.566(14) .
F14A F15 0.78(2) .
F14A C85 1.290(9) .
F15 C85 1.329(6) .
F15A C85 1.268(10) .
F16 C86 1.334(4) .
F17 C86 1.319(4) .
F18 C86 1.318(4) .
F19 C87 1.319(5) .
F20 C87 1.315(4) .
F21 C87 1.317(4) .
F22A F22B 0.984(6) .
F22A C88 1.321(5) .
F22B C88 1.467(6) .
F23 C88 1.303(4) .
F24 C88 1.299(5) .
F25 F26A 1.156(7) .
F25 C89 1.383(5) .
F25 F25A 1.471(10) .
F25A F26 0.803(8) .
F25A C89 1.192(6) .
F26 C89 1.394(5) .
F26 F27A 1.751(7) .
F26A C89 1.344(6) .
F26A F27 1.395(7) .
F27 F27A 0.886(6) .
F27 C89 1.272(4) .
F27A C89 1.406(6) .
F28 C90 1.342(10) .
F28A F29 1.025(14) .
F28A C90 1.246(8) .
F28A F30 1.352(12) .
F29 C90 1.400(6) .
F29 F30A 1.741(17) .
F29A F30 0.845(9) .
F29A C90 1.526(11) .
F30 C90 1.245(6) .
F30A C90 1.21(2) .
F31 C91 1.338(4) .
F32 C91 1.323(4) .
F33 C91 1.329(4) .
F34 F36A 1.130(10) .
F34 C92 1.368(5) .
F34 F34A 1.474(10) .
F34A F36 0.952(9) .
F34A C92 1.323(7) .
F35 F36A 1.172(11) .
F35 C92 1.308(5) .
F35 F35A 1.311(10) .
F35A F36 1.307(11) .
F35A C92 1.390(7) .
F36 C92 1.249(5) .
F36A C92 1.228(7) .
F37 C93 1.333(4) .
F38 C93 1.331(4) .
F39 C93 1.331(4) .
F40 C94 1.331(3) .
F41 C94 1.325(4) .
F42 C94 1.321(4) .
C1 C5 1.523(4) .
C1 C9 1.532(4) .
C1 C81 1.550(4) .
C1 C2 1.555(4) .
C2 C12 1.354(4) .
C2 C3 1.535(4) .
C3 C4 1.539(4) .
C3 C15 1.543(4) .
C3 C82 1.561(4) .
C4 C5 1.392(4) .
C4 C18 1.402(4) .
C5 C6 1.410(4) .
C6 C20 1.387(4) .
C6 C7 1.523(4) .
C7 C8 1.532(4) .
C7 C23 1.533(4) .
C7 C83 1.557(4) .
C8 C9 1.392(4) .
C8 C25 1.431(4) .
C9 C10 1.427(4) .
C10 C11 1.422(4) .
C10 C27 1.460(4) .
C11 C29 1.423(4) .
C11 C12 1.453(4) .
C12 C13 1.535(4) .
C13 C14 1.526(4) .
C13 C31 1.538(4) .
C13 C84 1.545(4) .
C14 C15 1.383(4) .
C14 C33 1.447(4) .
C15 C16 1.444(4) .
C16 C17 1.426(4) .
C16 C35 1.468(4) .
C17 C37 1.407(4) .
C17 C18 1.456(4) .
C18 C19 1.400(4) .
C19 C20 1.393(4) .
C19 C39 1.462(4) .
C20 C21 1.531(4) .
C21 C22 1.513(4) .
C21 C40 1.550(4) .
C21 C85 1.556(4) .
C22 C23 1.384(4) .
C22 C43 1.402(4) .
C23 C24 1.409(4) .
C24 C45 1.402(4) .
C24 C25 1.452(4) .
C25 C26 1.436(4) .
C26 C47 1.404(4) .
C26 C27 1.452(4) .
C27 C28 1.443(4) .
C28 C29 1.428(4) .
C28 C49 1.434(4) .
C29 C30 1.426(4) .
C30 C51 1.408(4) .
C30 C31 1.416(4) .
C31 C32 1.380(4) .
C32 C53 1.442(4) .
C32 C33 1.461(4) .
C33 C34 1.416(4) .
C34 C55 1.438(4) .
C34 C35 1.458(4) .
C35 C36 1.435(4) .
C36 C37 1.412(4) .
C36 C57 1.533(4) .
C37 C38 1.523(4) .
C38 C59 1.510(4) .
C38 C39 1.514(4) .
C38 C86 1.537(4) .
C39 C40 1.349(4) .
C40 C41 1.542(4) .
C41 C42 1.516(4) .
C41 C60 1.528(4) .
C41 C87 1.539(4) .
C42 C63 1.392(4) .
C42 C43 1.450(4) .
C43 C44 1.411(4) .
C44 C45 1.382(5) .
C44 C64 1.526(4) .
C45 C46 1.524(4) .
C46 C47 1.523(4) .
C46 C66 1.536(4) .
C46 C88 1.553(4) .
C47 C48 1.535(4) .
C48 C49 1.517(4) .
C48 C67 1.541(4) .
C48 C89 1.555(4) .
C49 C50 1.375(4) .
C50 C51 1.436(4) .
C50 C69 1.534(4) .
C51 C52 1.417(4) .
C52 C53 1.412(4) .
C52 C70 1.428(4) .
C53 C54 1.400(4) .
C54 C72 1.416(4) .
C54 C55 1.437(4) .
C55 C56 1.423(4) .
C56 C73 1.398(4) .
C56 C57 1.516(4) .
C57 C58 1.519(4) .
C57 C90 1.545(4) .
C58 C59 1.409(4) .
C58 C75 1.414(4) .
C59 C60 1.406(4) .
C60 C61 1.453(4) .
C61 C75 1.434(4) .
C61 C62 1.463(4) .
C62 C63 1.431(4) .
C62 C77 1.444(4) .
C63 C64 1.539(4) .
C64 C65 1.518(4) .
C64 C91 1.541(4) .
C65 C66 1.391(4) .
C65 C78 1.394(4) .
C66 C67 1.402(4) .
C67 C68 1.405(4) .
C68 C79 1.394(4) .
C68 C69 1.523(4) .
C69 C70 1.544(4) .
C69 C92 1.550(4) .
C70 C71 1.372(4) .
C71 C72 1.431(4) .
C71 C80 1.515(4) .
C72 C73 1.436(4) .
C73 C74 1.539(4) .
C74 C75 1.531(4) .
C74 C76 1.532(4) .
C74 C93 1.534(4) .
C76 C77 1.375(4) .
C76 C80 1.542(4) .
C77 C78 1.479(4) .
C78 C79 1.395(4) .
C79 C80 1.528(4) .
C80 C94 1.551(4) .
C95 C96 1.482(8) .
C95 C95 1.495(11) 3_766
C96 C97 1.513(8) .
